data_8106002
loop_
_publ_author_name
'Yu, Xiang'
'Peng, Lu'
'Wang, Xin'
'Chen, Ya-Fang'

_publ_section_title
;
 The crystal structure of
 (E)-4-(7-methoxy-2-oxo-2H-chromen-8-yl)-2-methylbut-2-en-1-yl
 4-nitrobenzoate, C22H19NO7
;
_journal_issue 6
_journal_name_full 'Zeitschrift f\"ur Kristallographie - New Crystal Structures'
_journal_page_first 1269
_journal_page_last 1270
_journal_paper_doi 10.1515/ncrs-2019-0393
_journal_volume 234
_journal_year 2019
_chemical_formula_sum 'C22 H19 N O7'
_chemical_formula_weight 409.38
_space_group_crystal_system monoclinic
_space_group_IT_number 14
_space_group_name_Hall '-P 2yn'
_space_group_name_H-M_alt 'P 1 21/n 1'
_atom_sites_solution_hydrogens geom
_cell_angle_alpha 90
_cell_angle_beta 102.469(2)
_cell_angle_gamma 90
_cell_formula_units_Z 4
_cell_length_a 7.5742(4)
_cell_length_b 20.0688(12)
_cell_length_c 13.2932(8)
_cell_measurement_reflns_used 2600
_cell_measurement_temperature 198(2)
_cell_measurement_theta_max 30.45
_cell_measurement_theta_min 3.03
_cell_volume 1973.0(2)
_computing_structure_refinement 'SHELXL-2018/3 (Sheldrick, 2018)'
_computing_structure_solution 'SHELXT 2014/5 (Sheldrick, 2014)'
_diffrn_ambient_temperature 198(2)
_diffrn_measured_fraction_theta_full 0.988
_diffrn_measured_fraction_theta_max 0.814
_diffrn_measurement_device_type 'Bruker APEX-II CCD'
_diffrn_measurement_method '\f and \w scans'
_diffrn_radiation_type MoK\a
_diffrn_radiation_wavelength 0.71076
_diffrn_reflns_av_R_equivalents 0.0288
_diffrn_reflns_av_unetI/netI 0.0112
_diffrn_reflns_Laue_measured_fraction_full 0.988
_diffrn_reflns_Laue_measured_fraction_max 0.814
_diffrn_reflns_limit_h_max 10
_diffrn_reflns_limit_h_min -10
_diffrn_reflns_limit_k_max 26
_diffrn_reflns_limit_k_min -26
_diffrn_reflns_limit_l_max 18
_diffrn_reflns_limit_l_min -17
_diffrn_reflns_number 81658
_diffrn_reflns_point_group_measured_fraction_full 0.988
_diffrn_reflns_point_group_measured_fraction_max 0.814
_diffrn_reflns_theta_full 25.243
_diffrn_reflns_theta_max 30.447
_diffrn_reflns_theta_min 3.035
_exptl_absorpt_coefficient_mu 0.104
_exptl_absorpt_correction_T_max 0.7457
_exptl_absorpt_correction_T_min 0.6686
_exptl_absorpt_correction_type multi-scan
_exptl_absorpt_process_details
;
 SADABS 2016/2: Krause, L., Herbst-Irmer, R., Sheldrick G.M. & Stalke D.,
 J. Appl. Cryst. 48 (2015) 3-10
;
_exptl_crystal_colour COLOURLESS
_exptl_crystal_density_diffrn 1.378
_exptl_crystal_description BLOCK
_exptl_crystal_F_000 856
_exptl_crystal_size_max 0.300
_exptl_crystal_size_mid 0.150
_exptl_crystal_size_min 0.150
_refine_diff_density_max 0.333
_refine_diff_density_min -0.245
_refine_diff_density_rms 0.052
_refine_ls_extinction_coef .
_refine_ls_extinction_method none
_refine_ls_goodness_of_fit_ref 1.079
_refine_ls_hydrogen_treatment constr
_refine_ls_matrix_type full
_refine_ls_number_parameters 273
_refine_ls_number_reflns 4882
_refine_ls_number_restraints 0
_refine_ls_restrained_S_all 1.079
_refine_ls_R_factor_all 0.0776
_refine_ls_R_factor_gt 0.0726
_refine_ls_shift/su_max 0.000
_refine_ls_shift/su_mean 0.000
_refine_ls_structure_factor_coef Fsqd
_refine_ls_weighting_details 'w=1/[\s^2^(Fo^2^)+(0.0518P)^2^+2.2885P] where P=(Fo^2^+2Fc^2^)/3'
_refine_ls_weighting_scheme calc
_refine_ls_wR_factor_gt 0.1757
_refine_ls_wR_factor_ref 0.1777
_reflns_Friedel_coverage 0.000
_reflns_Friedel_fraction_full .
_reflns_Friedel_fraction_max .
_reflns_number_gt 4438
_reflns_number_total 4882
_reflns_threshold_expression 'I > 2\s(I)'
_cod_data_source_file suppl_ncrs-2019-0393_suppl.cif
_cod_data_source_block 2
_cod_original_sg_symbol_H-M 'P 21/n'
_cod_database_code 8106002
_shelx_space_group_comment
;
The symmetry employed for this shelxl refinement is uniquely defined
by the following loop, which should always be used as a source of
symmetry information in preference to the above space-group names.
They are only intended as comments.
;
_shelx_estimated_absorpt_t_min 0.970
_shelx_estimated_absorpt_t_max 0.985

loop_
_space_group_symop_operation_xyz
'x, y, z'
'-x+1/2, y+1/2, -z+1/2'
'-x, -y, -z'
'x-1/2, -y-1/2, z-1/2'

loop_
_atom_site_label
_atom_site_type_symbol
_atom_site_fract_x
_atom_site_fract_y
_atom_site_fract_z
_atom_site_U_iso_or_equiv
_atom_site_adp_type
_atom_site_occupancy
_atom_site_site_symmetry_order
_atom_site_calc_flag
_atom_site_refinement_flags_posn
_atom_site_refinement_flags_adp
_atom_site_refinement_flags_occupancy
_atom_site_disorder_assembly
_atom_site_disorder_group
O1 O 0.4098(2) 0.52727(7) 0.14215(12) 0.0408(4) Uani 1 1 d . . . . .
O2 O 0.2582(4) 0.61446(10) 0.1701(2) 0.0798(8) Uani 1 1 d . . . . .
O3 O 0.7009(3) 0.33155(8) 0.09057(14) 0.0508(5) Uani 1 1 d . . . . .
O4 O 0.3060(3) 0.40041(7) 0.39397(12) 0.0456(4) Uani 1 1 d . . . . .
O5 O 0.2941(4) 0.36713(9) 0.54588(15) 0.0724(7) Uani 1 1 d . . . . .
O6 O 0.1127(4) 0.69025(11) 0.64593(18) 0.0723(7) Uani 1 1 d . . . . .
O7 O 0.1919(4) 0.72439(10) 0.51883(19) 0.0852(8) Uani 1 1 d . . . . .
C1 C 0.4019(4) 0.59461(12) 0.1605(2) 0.0531(7) Uani 1 1 d . . . . .
C2 C 0.5651(5) 0.63380(12) 0.1665(2) 0.0548(7) Uani 1 1 d . . . . .
H2 H 0.561481 0.680510 0.177448 0.066 Uiso 1 1 calc R U . . .
C3 C 0.7177(4) 0.60586(11) 0.15708(18) 0.0473(6) Uani 1 1 d . . . . .
H3 H 0.822942 0.632428 0.161574 0.057 Uiso 1 1 calc R U . . .
C4 C 0.7261(3) 0.53550(11) 0.14006(15) 0.0372(5) Uani 1 1 d . . . . .
C5 C 0.5664(3) 0.49769(10) 0.13170(14) 0.0325(4) Uani 1 1 d . . . . .
C6 C 0.5556(3) 0.42938(10) 0.11403(14) 0.0323(4) Uani 1 1 d . . . . .
C7 C 0.7157(3) 0.39850(11) 0.10620(16) 0.0387(5) Uani 1 1 d . . . . .
C8 C 0.8773(4) 0.43488(13) 0.11383(19) 0.0468(6) Uani 1 1 d . . . . .
H8 H 0.984683 0.412436 0.107268 0.056 Uiso 1 1 calc R U . . .
C9 C 0.8810(4) 0.50263(13) 0.13070(18) 0.0454(6) Uani 1 1 d . . . . .
H9 H 0.990646 0.526664 0.135871 0.054 Uiso 1 1 calc R U . . .
C10 C 0.3823(3) 0.39017(10) 0.10885(16) 0.0361(5) Uani 1 1 d . . . . .
H10A H 0.278203 0.413712 0.065603 0.043 Uiso 1 1 calc R U . . .
H10B H 0.391997 0.345370 0.079326 0.043 Uiso 1 1 calc R U . . .
N24 N 0.1610(4) 0.68028(11) 0.57146(18) 0.0544(6) Uani 1 1 d . . . . .
C11 C 0.3605(3) 0.38504(10) 0.21286(16) 0.0345(5) Uani 1 1 d . . . . .
H11 H 0.339298 0.425397 0.245694 0.041 Uiso 1 1 calc R U . . .
C12 C 0.3667(3) 0.33028(10) 0.26756(17) 0.0372(5) Uani 1 1 d . . . . .
C13 C 0.3363(4) 0.33230(10) 0.36947(18) 0.0433(6) Uani 1 1 d . . . . .
H13A H 0.442671 0.314362 0.418741 0.052 Uiso 1 1 calc R U . . .
H13B H 0.229628 0.304863 0.373963 0.052 Uiso 1 1 calc R U . . .
C14 C 0.2878(4) 0.41052(11) 0.48531(17) 0.0420(5) Uani 1 1 d . . . . .
C15 C 0.2557(3) 0.48194(10) 0.50344(16) 0.0376(5) Uani 1 1 d . . . . .
C16 C 0.2482(4) 0.53175(11) 0.43182(17) 0.0444(6) Uani 1 1 d . . . . .
H16 H 0.265159 0.520655 0.365067 0.053 Uiso 1 1 calc R U . . .
C17 C 0.2170(4) 0.59728(12) 0.45350(19) 0.0486(6) Uani 1 1 d . . . . .
H17 H 0.213701 0.631362 0.403531 0.058 Uiso 1 1 calc R U . . .
C18 C 0.1919(4) 0.61069(11) 0.54623(18) 0.0427(5) Uani 1 1 d . . . . .
C19 C 0.1954(4) 0.56236(12) 0.61747(17) 0.0436(5) Uani 1 1 d . . . . .
H19 H 0.173727 0.573471 0.683208 0.052 Uiso 1 1 calc R U . . .
C20 C 0.2301(4) 0.49730(11) 0.59580(16) 0.0413(5) Uani 1 1 d . . . . .
H20 H 0.235570 0.463722 0.646759 0.050 Uiso 1 1 calc R U . . .
C21 C 0.8637(5) 0.29654(15) 0.0870(3) 0.0720(9) Uani 1 1 d . . . . .
H21A H 0.838290 0.248706 0.079513 0.108 Uiso 1 1 calc R U . . .
H21B H 0.953517 0.304555 0.150910 0.108 Uiso 1 1 calc R U . . .
H21C H 0.910931 0.312353 0.028227 0.108 Uiso 1 1 calc R U . . .
C22 C 0.4016(5) 0.26075(11) 0.2372(2) 0.0561(8) Uani 1 1 d . . . . .
H22A H 0.449909 0.261638 0.174519 0.084 Uiso 1 1 calc R U . . .
H22B H 0.288367 0.235402 0.224268 0.084 Uiso 1 1 calc R U . . .
H22C H 0.489530 0.239526 0.292940 0.084 Uiso 1 1 calc R U . . .

loop_
_atom_site_aniso_label
_atom_site_aniso_U_11
_atom_site_aniso_U_22
_atom_site_aniso_U_33
_atom_site_aniso_U_23
_atom_site_aniso_U_13
_atom_site_aniso_U_12
O1 0.0604(10) 0.0242(7) 0.0455(9) -0.0015(6) 0.0282(8) -0.0030(7)
O2 0.0920(17) 0.0380(10) 0.127(2) -0.0162(12) 0.0629(16) 0.0027(10)
O3 0.0668(12) 0.0321(8) 0.0589(11) -0.0115(7) 0.0255(9) -0.0010(8)
O4 0.0832(13) 0.0253(7) 0.0388(8) 0.0028(6) 0.0363(8) 0.0062(7)
O5 0.150(2) 0.0340(9) 0.0507(10) 0.0122(8) 0.0593(13) 0.0171(11)
O6 0.1044(18) 0.0521(12) 0.0704(14) -0.0163(10) 0.0407(13) 0.0171(12)
O7 0.158(3) 0.0335(10) 0.0733(14) 0.0077(10) 0.0448(16) 0.0241(13)
C1 0.0807(19) 0.0267(11) 0.0602(15) -0.0031(10) 0.0333(14) -0.0001(11)
C2 0.088(2) 0.0245(10) 0.0582(15) -0.0015(10) 0.0299(15) -0.0076(12)
C3 0.0729(17) 0.0321(11) 0.0415(12) -0.0008(9) 0.0224(12) -0.0210(11)
C4 0.0547(13) 0.0321(10) 0.0284(9) 0.0013(8) 0.0164(9) -0.0116(9)
C5 0.0488(12) 0.0266(9) 0.0256(8) 0.0012(7) 0.0156(8) -0.0043(8)
C6 0.0486(12) 0.0268(9) 0.0248(8) -0.0006(7) 0.0147(8) -0.0058(8)
C7 0.0553(14) 0.0320(10) 0.0317(10) -0.0034(8) 0.0156(9) -0.0012(9)
C8 0.0524(14) 0.0480(13) 0.0447(12) -0.0047(10) 0.0207(11) -0.0026(11)
C9 0.0516(14) 0.0480(13) 0.0410(12) -0.0008(10) 0.0196(10) -0.0151(11)
C10 0.0551(13) 0.0266(9) 0.0313(9) -0.0030(7) 0.0196(9) -0.0088(9)
N24 0.0742(16) 0.0375(11) 0.0528(12) -0.0047(9) 0.0163(11) 0.0140(11)
C11 0.0507(12) 0.0243(9) 0.0339(10) -0.0029(7) 0.0211(9) -0.0051(8)
C12 0.0563(13) 0.0244(9) 0.0374(10) -0.0020(8) 0.0245(10) -0.0028(9)
C13 0.0733(16) 0.0237(9) 0.0421(11) 0.0027(8) 0.0328(11) 0.0030(10)
C14 0.0672(15) 0.0316(10) 0.0333(10) 0.0034(8) 0.0243(10) 0.0057(10)
C15 0.0568(14) 0.0291(10) 0.0305(10) 0.0015(8) 0.0172(9) 0.0046(9)
C16 0.0731(17) 0.0322(11) 0.0339(10) 0.0031(8) 0.0251(11) 0.0056(11)
C17 0.0784(18) 0.0307(11) 0.0412(12) 0.0061(9) 0.0227(12) 0.0065(11)
C18 0.0576(14) 0.0313(10) 0.0403(11) -0.0029(9) 0.0126(10) 0.0088(10)
C19 0.0611(15) 0.0420(12) 0.0289(10) -0.0033(9) 0.0127(10) 0.0089(11)
C20 0.0602(15) 0.0377(11) 0.0289(10) 0.0036(8) 0.0162(10) 0.0093(10)
C21 0.082(2) 0.0451(15) 0.097(2) -0.0186(16) 0.0366(19) 0.0104(15)
C22 0.101(2) 0.0235(10) 0.0553(15) -0.0012(9) 0.0432(15) 0.0038(12)

loop_
_atom_type_symbol
_atom_type_description
_atom_type_scat_dispersion_real
_atom_type_scat_dispersion_imag
_atom_type_scat_source
C C 0.0033 0.0016 'International Tables Vol C Tables 4.2.6.8 and 6.1.1.4'
H H 0.0000 0.0000 'International Tables Vol C Tables 4.2.6.8 and 6.1.1.4'
O O 0.0106 0.0060 'International Tables Vol C Tables 4.2.6.8 and 6.1.1.4'
N N 0.0061 0.0033 'International Tables Vol C Tables 4.2.6.8 and 6.1.1.4'

loop_
_geom_angle_atom_site_label_1
_geom_angle_atom_site_label_2
_geom_angle_atom_site_label_3
_geom_angle
_geom_angle_site_symmetry_1
_geom_angle_site_symmetry_3
C5 O1 C1 121.3(2) . .
C7 O3 C21 116.6(2) . .
C14 O4 C13 115.20(17) . .
O2 C1 O1 115.0(3) . .
O2 C1 C2 126.8(2) . .
O1 C1 C2 118.2(2) . .
C3 C2 C1 121.3(2) . .
C3 C2 H2 119.4 . .
C1 C2 H2 119.4 . .
C2 C3 C4 120.3(2) . .
C2 C3 H3 119.8 . .
C4 C3 H3 119.8 . .
C9 C4 C5 117.9(2) . .
C9 C4 C3 123.7(2) . .
C5 C4 C3 118.4(2) . .
O1 C5 C6 115.29(19) . .
O1 C5 C4 120.57(18) . .
C6 C5 C4 124.1(2) . .
C7 C6 C5 115.7(2) . .
C7 C6 C10 121.76(18) . .
C5 C6 C10 122.5(2) . .
O3 C7 C6 114.1(2) . .
O3 C7 C8 124.3(2) . .
C6 C7 C8 121.6(2) . .
C9 C8 C7 120.6(2) . .
C9 C8 H8 119.7 . .
C7 C8 H8 119.7 . .
C4 C9 C8 120.0(2) . .
C4 C9 H9 120.0 . .
C8 C9 H9 120.0 . .
C11 C10 C6 105.81(17) . .
C11 C10 H10A 110.6 . .
C6 C10 H10A 110.6 . .
C11 C10 H10B 110.6 . .
C6 C10 H10B 110.6 . .
H10A C10 H10B 108.7 . .
O6 N24 O7 121.5(2) . .
O6 N24 C18 117.4(2) . .
O7 N24 C18 121.1(2) . .
C12 C11 C10 126.69(19) . .
C12 C11 H11 116.7 . .
C10 C11 H11 116.7 . .
C11 C12 C13 120.64(19) . .
C11 C12 C22 128.35(19) . .
C13 C12 C22 111.02(18) . .
C12 C13 O4 108.05(17) . .
C12 C13 H13A 110.1 . .
O4 C13 H13A 110.1 . .
C12 C13 H13B 110.1 . .
O4 C13 H13B 110.1 . .
H13A C13 H13B 108.4 . .
O5 C14 O4 122.6(2) . .
O5 C14 C15 125.9(2) . .
O4 C14 C15 111.48(18) . .
C20 C15 C16 118.8(2) . .
C20 C15 C14 116.04(19) . .
C16 C15 C14 125.10(19) . .
C15 C16 C17 122.2(2) . .
C15 C16 H16 118.9 . .
C17 C16 H16 118.9 . .
C18 C17 C16 117.2(2) . .
C18 C17 H17 121.4 . .
C16 C17 H17 121.4 . .
C17 C18 C19 121.7(2) . .
C17 C18 N24 118.1(2) . .
C19 C18 N24 120.2(2) . .
C18 C19 C20 120.7(2) . .
C18 C19 H19 119.6 . .
C20 C19 H19 119.6 . .
C15 C20 C19 119.3(2) . .
C15 C20 H20 120.3 . .
C19 C20 H20 120.3 . .
O3 C21 H21A 109.5 . .
O3 C21 H21B 109.5 . .
H21A C21 H21B 109.5 . .
O3 C21 H21C 109.5 . .
H21A C21 H21C 109.5 . .
H21B C21 H21C 109.5 . .
C12 C22 H22A 109.5 . .
C12 C22 H22B 109.5 . .
H22A C22 H22B 109.5 . .
C12 C22 H22C 109.5 . .
H22A C22 H22C 109.5 . .
H22B C22 H22C 109.5 . .

loop_
_geom_bond_atom_site_label_1
_geom_bond_atom_site_label_2
_geom_bond_distance
_geom_bond_site_symmetry_2
O1 C5 1.360(3) .
O1 C1 1.377(3) .
O2 C1 1.191(4) .
O3 C7 1.360(3) .
O3 C21 1.428(4) .
O4 C14 1.268(2) .
O4 C13 1.435(2) .
O5 C14 1.180(3) .
O6 N24 1.145(3) .
O7 N24 1.182(3) .
C1 C2 1.453(4) .
C2 C3 1.315(4) .
C2 H2 0.9500 .
C3 C4 1.434(3) .
C3 H3 0.9500 .
C4 C9 1.375(4) .
C4 C5 1.412(3) .
C5 C6 1.390(3) .
C6 C7 1.385(3) .
C6 C10 1.519(3) .
C7 C8 1.410(3) .
C8 C9 1.377(4) .
C8 H8 0.9500 .
C9 H9 0.9500 .
C10 C11 1.431(3) .
C10 H10A 0.9900 .
C10 H10B 0.9900 .
N24 C18 1.467(3) .
C11 C12 1.313(3) .
C11 H11 0.9500 .
C12 C13 1.423(3) .
C12 C22 1.492(3) .
C13 H13A 0.9900 .
C13 H13B 0.9900 .
C14 C15 1.482(3) .
C15 C20 1.320(3) .
C15 C16 1.373(3) .
C16 C17 1.378(3) .
C16 H16 0.9500 .
C17 C18 1.315(3) .
C17 H17 0.9500 .
C18 C19 1.352(3) .
C19 C20 1.375(3) .
C19 H19 0.9500 .
C20 H20 0.9500 .
C21 H21A 0.9800 .
C21 H21B 0.9800 .
C21 H21C 0.9800 .
C22 H22A 0.9800 .
C22 H22B 0.9800 .
C22 H22C 0.9800 .
